data_7707333
loop_
_publ_author_name
'Cui, Ruoyu'
'Niu, Helin'
'Sheng, Enhong'

_publ_section_title
;
 Coordination-induced spontaneous resolution of a TPPE-based MOF and its
 use as a crystalline sponge in guest determination.
;
_journal_issue 21
_journal_name_full 'Dalton transactions (Cambridge, England : 2003)'
_journal_page_first 7186
_journal_page_last 7190
_journal_paper_doi 10.1039/d1dt00928a
_journal_volume 50
_journal_year 2021
_chemical_formula_moiety 'C46 H32 Cl2 Co N4, 4(H2 O)'
_chemical_formula_sum 'C46 H40 Cl2 Co N4 O4'
_chemical_formula_weight 842.65
_space_group_crystal_system orthorhombic
_space_group_IT_number 23
_space_group_name_Hall 'I 2 2'
_space_group_name_H-M_alt 'I 2 2 2'
_atom_sites_solution_hydrogens mixed
_atom_sites_solution_primary dual
_audit_creation_date 2020-12-15
_audit_creation_method
;
Olex2 1.3
(compiled 2020.11.12 svn.r5f609507 for OlexSys, GUI svn.r6226)
;
_audit_update_record
;
2021-04-30 deposited with the CCDC.	2021-05-05 downloaded from the CCDC.
;
_cell_angle_alpha 90
_cell_angle_beta 90
_cell_angle_gamma 90
_cell_formula_units_Z 2
_cell_length_a 11.926(5)
_cell_length_b 14.364(6)
_cell_length_c 17.229(7)
_cell_measurement_reflns_used 2463
_cell_measurement_temperature 298(2)
_cell_measurement_theta_max 24.26
_cell_measurement_theta_min 2.84
_cell_volume 2951(2)
_computing_molecular_graphics 'Olex2 1.3 (Dolomanov et al., 2009)'
_computing_publication_material 'Olex2 1.3 (Dolomanov et al., 2009)'
_computing_structure_refinement 'XL  (Sheldrick, 2008)'
_computing_structure_solution 'SHELXT 2018/2 (Sheldrick, 2018)'
_diffrn_ambient_temperature 298(2)
_diffrn_measured_fraction_theta_full 0.999
_diffrn_measured_fraction_theta_max 0.995
_diffrn_measurement_device_type 'CCD area detector'
_diffrn_measurement_method 'phi and omega scans'
_diffrn_radiation_monochromator graphite
_diffrn_radiation_type MoK\a
_diffrn_radiation_wavelength 0.71073
_diffrn_reflns_av_R_equivalents 0.0978
_diffrn_reflns_av_unetI/netI 0.0944
_diffrn_reflns_Laue_measured_fraction_full 0.999
_diffrn_reflns_Laue_measured_fraction_max 0.995
_diffrn_reflns_limit_h_max 15
_diffrn_reflns_limit_h_min -15
_diffrn_reflns_limit_k_max 18
_diffrn_reflns_limit_k_min -15
_diffrn_reflns_limit_l_max 22
_diffrn_reflns_limit_l_min -21
_diffrn_reflns_number 11691
_diffrn_reflns_point_group_measured_fraction_full 0.999
_diffrn_reflns_point_group_measured_fraction_max 0.993
_diffrn_reflns_theta_full 25.242
_diffrn_reflns_theta_max 27.631
_diffrn_reflns_theta_min 1.846
_diffrn_source_current 30.0
_diffrn_source_power 1.5
_diffrn_source_voltage 50.0
_exptl_absorpt_coefficient_mu 0.415
_exptl_absorpt_correction_type none
_exptl_crystal_colour deep-red
_exptl_crystal_density_diffrn 0.948
_exptl_crystal_description rectangle
_exptl_crystal_F_000 874
_refine_diff_density_max 2.159
_refine_diff_density_min -0.511
_refine_diff_density_rms 0.129
_refine_ls_abs_structure_details
;
 Flack x determined using 595 quotients [(I+)-(I-)]/[(I+)+(I-)]
 (Parsons, Flack and Wagner, Acta Cryst. B69 (2013) 249-259).
;
_refine_ls_abs_structure_Flack 0.08(2)
_refine_ls_extinction_method none
_refine_ls_goodness_of_fit_ref 0.968
_refine_ls_hydrogen_treatment constr
_refine_ls_matrix_type full
_refine_ls_number_parameters 131
_refine_ls_number_reflns 3444
_refine_ls_number_restraints 4
_refine_ls_restrained_S_all 0.972
_refine_ls_R_factor_all 0.1293
_refine_ls_R_factor_gt 0.0749
_refine_ls_shift/su_max 0.000
_refine_ls_shift/su_mean 0.000
_refine_ls_structure_factor_coef Fsqd
_refine_ls_weighting_details 'w=1/[\s^2^(Fo^2^)+(0.1362P)^2^] where P=(Fo^2^+2Fc^2^)/3'
_refine_ls_weighting_scheme calc
_refine_ls_wR_factor_gt 0.1974
_refine_ls_wR_factor_ref 0.2261
_reflns_Friedel_coverage 0.781
_reflns_Friedel_fraction_full 0.998
_reflns_Friedel_fraction_max 0.990
_reflns_number_gt 1902
_reflns_number_total 3444
_reflns_threshold_expression 'I > 2\s(I)'
_cod_data_source_file d1dt00928a2.cif
_cod_data_source_block 1P-H2O
_cod_depositor_comments 'Adding full bibliography for 7707332--7707338.cif.'
_cod_database_code 7707333
_shelx_shelxl_version_number 2014/7
_shelx_space_group_comment
;
The symmetry employed for this shelxl refinement is uniquely defined
by the following loop, which should always be used as a source of
symmetry information in preference to the above space-group names.
They are only intended as comments.
;
_olex2_refinement_description
;
1. Fixed Uiso
 At 1.2 times of:
  All C(H) groups, All O(H,H) groups
2. Restrained distances
 O4-H4A
 0.82 with sigma of 0.01
 H4A-H4B
 1.37 with sigma of 0.02
 O4-H4B
 0.82 with sigma of 0.01
 H4A-O4 \\sim O4-H4B
 with sigma of 0.01
3.a Riding coordinates:
 O4(H4A,H4B)
3.b Aromatic/amide H refined with riding coordinates:
 C008(H008), C009(H009), C00A(H00A), C00B(H00B), C00C(H00C), C00D(H00D),
 C00E(H00E), C00F(H00F)
;
_smtbx_masks_void_probe_radius 1.2
_smtbx_masks_void_truncation_radius 1.2
_olex2_submission_special_instructions 'No special instructions were received'

loop_
_space_group_symop_operation_xyz
'x, y, z'
'-x, -y, z'
'-x, y, -z'
'x, -y, -z'
'x+1/2, y+1/2, z+1/2'
'-x+1/2, -y+1/2, z+1/2'
'-x+1/2, y+1/2, -z+1/2'
'x+1/2, -y+1/2, -z+1/2'

loop_
_atom_site_label
_atom_site_type_symbol
_atom_site_fract_x
_atom_site_fract_y
_atom_site_fract_z
_atom_site_U_iso_or_equiv
_atom_site_adp_type
_atom_site_occupancy
_atom_site_site_symmetry_order
_atom_site_calc_flag
_atom_site_refinement_flags_posn
_atom_site_refinement_flags_adp
_atom_site_refinement_flags_occupancy
_atom_site_disorder_assembly
_atom_site_disorder_group
Co01 Co 0.5000 0.5000 0.5000 0.0384(5) Uani 1 4 d S T P . .
Cl02 Cl 0.7016(2) 0.5000 0.5000 0.0486(6) Uani 1 2 d S T P . .
N003 N 0.4991(11) 0.6063(3) 0.5924(3) 0.0518(15) Uani 1 1 d . . . . .
C004 C 0.5011(12) 0.8976(3) 0.9266(3) 0.0407(14) Uani 1 1 d . . . . .
C005 C 0.5000 0.9540(5) 1.0000 0.0376(18) Uani 1 2 d S T P . .
C006 C 0.4957(13) 0.7247(4) 0.7219(4) 0.0485(16) Uani 1 1 d . . . . .
C007 C 0.4960(13) 0.7852(4) 0.7931(3) 0.0505(17) Uani 1 1 d . . . . .
C008 C 0.4198(11) 0.6549(8) 0.7136(5) 0.085(4) Uani 1 1 d . . . . .
H008 H 0.3656 0.6456 0.7517 0.102 Uiso 1 1 calc R U . . .
C009 C 0.5822(9) 0.9038(6) 0.8731(4) 0.065(3) Uani 1 1 d . . . . .
H009 H 0.6404 0.9460 0.8808 0.078 Uiso 1 1 calc R U . . .
C00A C 0.5822(8) 0.8489(6) 0.8059(4) 0.061(3) Uani 1 1 d . . . . .
H00A H 0.6398 0.8549 0.7699 0.073 Uiso 1 1 calc R U . . .
C00B C 0.5723(10) 0.7343(7) 0.6616(5) 0.074(3) Uani 1 1 d . . . . .
H00B H 0.6254 0.7817 0.6632 0.089 Uiso 1 1 calc R U . . .
C00C C 0.5699(9) 0.6743(6) 0.5996(5) 0.068(3) Uani 1 1 d . . . . .
H00C H 0.6224 0.6829 0.5604 0.081 Uiso 1 1 calc R U . . .
C00D C 0.4226(9) 0.5973(8) 0.6489(5) 0.074(3) Uani 1 1 d . . . . .
H00D H 0.3691 0.5505 0.6445 0.089 Uiso 1 1 calc R U . . .
C00E C 0.4173(9) 0.7769(7) 0.8492(6) 0.076(3) Uani 1 1 d . . . . .
H00E H 0.3610 0.7327 0.8431 0.091 Uiso 1 1 calc R U . . .
C00F C 0.4174(10) 0.8310(7) 0.9145(5) 0.079(3) Uani 1 1 d . . . . .
H00F H 0.3611 0.8234 0.9513 0.095 Uiso 1 1 calc R U . . .
O4 O 0.2485(19) 0.5460(7) 0.8681(9) 0.216(6) Uani 1 1 d D . . . .
H4A H 0.2997 0.5082 0.8787 0.259 Uiso 1 1 d DR U . . .
H4B H 0.1845 0.5207 0.8785 0.259 Uiso 1 1 d DR U . . .

loop_
_atom_site_aniso_label
_atom_site_aniso_U_11
_atom_site_aniso_U_22
_atom_site_aniso_U_33
_atom_site_aniso_U_23
_atom_site_aniso_U_13
_atom_site_aniso_U_12
Co01 0.0776(13) 0.0263(7) 0.0113(6) 0.000 0.000 0.000
Cl02 0.0657(16) 0.0488(12) 0.0313(11) 0.003(2) 0.000 0.000
N003 0.083(4) 0.042(3) 0.030(2) -0.011(2) 0.005(5) -0.020(5)
C004 0.072(4) 0.028(2) 0.023(2) -0.0047(19) -0.005(6) 0.000(6)
C005 0.069(6) 0.027(3) 0.017(3) 0.000 0.000(7) 0.000
C006 0.067(5) 0.043(3) 0.036(3) -0.012(3) 0.002(6) 0.002(7)
C007 0.079(5) 0.041(3) 0.031(3) -0.013(2) 0.015(6) -0.009(7)
C008 0.113(10) 0.095(7) 0.047(5) -0.042(5) 0.022(6) -0.038(7)
C009 0.091(8) 0.067(5) 0.037(4) -0.026(4) 0.009(4) -0.027(5)
C00A 0.075(7) 0.069(5) 0.039(4) -0.028(4) 0.021(4) -0.019(5)
C00B 0.106(8) 0.070(6) 0.048(5) -0.031(4) 0.020(5) -0.033(5)
C00C 0.099(8) 0.059(5) 0.045(4) -0.021(4) 0.027(5) -0.019(5)
C00D 0.087(8) 0.096(7) 0.040(4) -0.038(4) 0.014(5) -0.030(6)
C00E 0.082(8) 0.076(6) 0.070(6) -0.041(5) 0.022(6) -0.033(6)
C00F 0.107(9) 0.081(7) 0.050(5) -0.029(5) 0.031(5) -0.039(6)
O4 0.288(19) 0.128(9) 0.231(14) -0.026(10) 0.052(17) 0.000(12)

loop_
_atom_type_symbol
_atom_type_description
_atom_type_scat_dispersion_real
_atom_type_scat_dispersion_imag
_atom_type_scat_source
C C 0.0033 0.0016 'International Tables Vol C Tables 4.2.6.8 and 6.1.1.4'
H H 0.0000 0.0000 'International Tables Vol C Tables 4.2.6.8 and 6.1.1.4'
Cl Cl 0.1484 0.1585 'International Tables Vol C Tables 4.2.6.8 and 6.1.1.4'
Co Co 0.3494 0.9721 'International Tables Vol C Tables 4.2.6.8 and 6.1.1.4'
N N 0.0061 0.0033 'International Tables Vol C Tables 4.2.6.8 and 6.1.1.4'
O O 0.0106 0.0060 'International Tables Vol C Tables 4.2.6.8 and 6.1.1.4'

loop_
_geom_angle_atom_site_label_1
_geom_angle_atom_site_label_2
_geom_angle_atom_site_label_3
_geom_angle
_geom_angle_site_symmetry_1
_geom_angle_site_symmetry_3
_geom_angle_publ_flag
Cl02 Co01 Cl02 180.0 . 2_665 ?
N003 Co01 Cl02 90.3(3) . . ?
N003 Co01 Cl02 89.7(3) 4_566 2_665 ?
N003 Co01 Cl02 90.3(3) 2_665 2_665 ?
N003 Co01 Cl02 90.3(3) 4_566 . ?
N003 Co01 Cl02 90.3(3) 3_656 2_665 ?
N003 Co01 Cl02 89.7(3) 2_665 . ?
N003 Co01 Cl02 89.7(3) . 2_665 ?
N003 Co01 Cl02 89.7(3) 3_656 . ?
N003 Co01 N003 87.7(3) . 2_665 ?
N003 Co01 N003 179.4(7) . 4_566 ?
N003 Co01 N003 92.3(3) . 3_656 ?
N003 Co01 N003 92.3(3) 4_566 2_665 ?
N003 Co01 N003 179.4(7) 3_656 2_665 ?
N003 Co01 N003 87.7(3) 4_566 3_656 ?
C00C N003 Co01 126.0(7) . . ?
C00C N003 C00D 116.5(6) . . ?
C00D N003 Co01 117.4(6) . . ?
C009 C004 C005 123.3(9) . . ?
C009 C004 C00F 117.3(6) . . ?
C00F C004 C005 119.3(9) . . ?
C004 C005 C004 114.7(6) . 3_657 ?
C005 C005 C004 122.7(3) 2_675 . ?
C005 C005 C004 122.7(3) 2_675 3_657 ?
C008 C006 C007 120.9(8) . . ?
C008 C006 C00B 115.7(7) . . ?
C00B C006 C007 123.4(8) . . ?
C00A C007 C006 120.7(8) . . ?
C00E C007 C006 122.1(9) . . ?
C00E C007 C00A 117.1(6) . . ?
C006 C008 H008 119.8 . . ?
C006 C008 C00D 120.5(9) . . ?
C00D C008 H008 119.8 . . ?
C004 C009 H009 119.0 . . ?
C004 C009 C00A 122.1(8) . . ?
C00A C009 H009 119.0 . . ?
C007 C00A C009 120.1(8) . . ?
C007 C00A H00A 120.0 . . ?
C009 C00A H00A 120.0 . . ?
C006 C00B H00B 119.8 . . ?
C00C C00B C006 120.3(9) . . ?
C00C C00B H00B 119.8 . . ?
N003 C00C C00B 124.2(8) . . ?
N003 C00C H00C 117.9 . . ?
C00B C00C H00C 117.9 . . ?
N003 C00D C008 122.9(9) . . ?
N003 C00D H00D 118.6 . . ?
C008 C00D H00D 118.6 . . ?
C007 C00E H00E 118.7 . . ?
C007 C00E C00F 122.6(9) . . ?
C00F C00E H00E 118.7 . . ?
C004 C00F H00F 119.6 . . ?
C00E C00F C004 120.8(9) . . ?
C00E C00F H00F 119.6 . . ?
H4A O4 H4B 109.0 . . ?

loop_
_geom_bond_atom_site_label_1
_geom_bond_atom_site_label_2
_geom_bond_distance
_geom_bond_site_symmetry_2
_geom_bond_publ_flag
Co01 Cl02 2.404(3) 2_665 ?
Co01 Cl02 2.404(3) . ?
Co01 N003 2.206(5) . ?
Co01 N003 2.206(5) 2_665 ?
Co01 N003 2.206(5) 4_566 ?
Co01 N003 2.206(5) 3_656 ?
N003 C00C 1.297(13) . ?
N003 C00D 1.340(13) . ?
C004 C005 1.502(6) . ?
C004 C009 1.340(14) . ?
C004 C00F 1.398(15) . ?
C005 C004 1.502(6) 3_657 ?
C005 C005 1.321(14) 2_675 ?
C006 C007 1.503(8) . ?
C006 C008 1.358(15) . ?
C006 C00B 1.390(14) . ?
C007 C00A 1.395(15) . ?
C007 C00E 1.352(14) . ?
C008 H008 0.9300 . ?
C008 C00D 1.390(11) . ?
C009 H009 0.9300 . ?
C009 C00A 1.400(10) . ?
C00A H00A 0.9300 . ?
C00B H00B 0.9300 . ?
C00B C00C 1.372(11) . ?
C00C H00C 0.9300 . ?
C00D H00D 0.9300 . ?
C00E H00E 0.9300 . ?
C00E C00F 1.367(11) . ?
C00F H00F 0.9300 . ?
O4 H4A 0.8372 . ?
O4 H4B 0.8641 . ?

loop_
_geom_torsion_atom_site_label_1
_geom_torsion_atom_site_label_2
_geom_torsion_atom_site_label_3
_geom_torsion_atom_site_label_4
_geom_torsion
_geom_torsion_site_symmetry_1
_geom_torsion_site_symmetry_2
_geom_torsion_site_symmetry_3
_geom_torsion_site_symmetry_4
_geom_torsion_publ_flag
Co01 N003 C00C C00B -174.2(9) . . . . ?
Co01 N003 C00D C008 174.2(9) . . . . ?
C004 C009 C00A C007 0.0(15) . . . . ?
C005 C004 C009 C00A 178.7(8) . . . . ?
C005 C004 C00F C00E -178.5(10) . . . . ?
C006 C007 C00A C009 -179.1(9) . . . . ?
C006 C007 C00E C00F 179.4(11) . . . . ?
C006 C008 C00D N003 0.7(19) . . . . ?
C006 C00B C00C N003 0.0(19) . . . . ?
C007 C006 C008 C00D -177.8(10) . . . . ?
C007 C006 C00B C00C 177.4(10) . . . . ?
C007 C00E C00F C004 -0.8(19) . . . . ?
C008 C006 C007 C00A 171.9(12) . . . . ?
C008 C006 C007 C00E -4.3(16) . . . . ?
C008 C006 C00B C00C -1.4(17) . . . . ?
C009 C004 C005 C004 -121.1(11) . . . 3_657 ?
C009 C004 C005 C005 58.9(11) . . . 2_675 ?
C009 C004 C00F C00E -2.0(16) . . . . ?
C00A C007 C00E C00F 3.1(18) . . . . ?
C00B C006 C007 C00A -6.9(15) . . . . ?
C00B C006 C007 C00E 177.0(13) . . . . ?
C00B C006 C008 C00D 1.0(17) . . . . ?
C00C N003 C00D C008 -2.0(17) . . . . ?
C00D N003 C00C C00B 1.7(17) . . . . ?
C00E C007 C00A C009 -2.8(16) . . . . ?
C00F C004 C005 C004 55.1(7) . . . 3_657 ?
C00F C004 C005 C005 -124.9(7) . . . 2_675 ?
C00F C004 C009 C00A 2.4(15) . . . . ?

loop_
_smtbx_masks_void_nr
_smtbx_masks_void_average_x
_smtbx_masks_void_average_y
_smtbx_masks_void_average_z
_smtbx_masks_void_volume
_smtbx_masks_void_count_electrons
_smtbx_masks_void_content
1 -0.420 0.000 0.500 614.1 45.5 '4 H2O'
2 -0.277 0.500 0.000 614.1 45.5 '4 H2O'
